data_1505028
loop_
_publ_author_name
'Sprague, Jennifer E.'
'Peng, Yijie'
'Fiamengo, Ashley L.'
'Woodin, Katrina S.'
'Southwick, Evan A.'
'Weisman, Gary R.'
'Wong, Edward H.'
'Golen, James A.'
'Rheingold, Arnold L.'
'Anderson, Carolyn J.'

_publ_section_title
;
 Synthesis, characterization and in vivo studies of Cu(II)-64-labeled
 cross-bridged tetraazamacrocycle-amide complexes as models of peptide
 conjugate imaging agents.
;
_journal_issue 10
_journal_name_full 'Journal of medicinal chemistry'
_journal_page_first 2527
_journal_page_last 2535
_journal_paper_doi 10.1021/jm070204r
_journal_volume 50
_journal_year 2007
_chemical_formula_sum 'C23 H36 Cl Cu N5 O8'
_chemical_formula_weight 609.56
_chemical_name_systematic
; 

 ? 

;
_space_group_IT_number 61
_symmetry_cell_setting orthorhombic
_symmetry_space_group_name_Hall '-P 2ac 2ab'
_symmetry_space_group_name_H-M 'P b c a'
_atom_sites_solution_hydrogens geom
_atom_sites_solution_primary direct
_atom_sites_solution_secondary difmap
_audit_creation_method SHELXL-97
_cell_angle_alpha 90.00
_cell_angle_beta 90.00
_cell_angle_gamma 90.00
_cell_formula_units_Z 8
_cell_length_a 21.134(4)
_cell_length_b 10.7258(16)
_cell_length_c 23.111(4)
_cell_measurement_reflns_used 7642
_cell_measurement_temperature 100(2)
_cell_measurement_theta_max 27.68
_cell_measurement_theta_min 2.30
_cell_volume 5238.8(16)
_computing_cell_refinement 'Bruker SMART'
_computing_data_collection 'Bruker SMART'
_computing_data_reduction 'Bruker SAINT'
_computing_molecular_graphics 'Bruker SHELXTL'
_computing_publication_material 'Bruker SHELXTL'
_computing_structure_refinement 'SHELXL-97 (Sheldrick, 1997)'
_computing_structure_solution 'SHELXS-97 (Sheldrick, 1990)'
_diffrn_ambient_temperature 100(2)
_diffrn_measured_fraction_theta_full 0.999
_diffrn_measured_fraction_theta_max 0.999
_diffrn_measurement_device_type 'CCD area detector'
_diffrn_measurement_method 'phi and omega scans'
_diffrn_radiation_monochromator graphite
_diffrn_radiation_source 'fine-focus sealed tube'
_diffrn_radiation_type MoK\a
_diffrn_radiation_wavelength 0.71073
_diffrn_reflns_av_R_equivalents 0.0533
_diffrn_reflns_av_sigmaI/netI 0.0432
_diffrn_reflns_limit_h_max 23
_diffrn_reflns_limit_h_min -25
_diffrn_reflns_limit_k_max 12
_diffrn_reflns_limit_k_min -12
_diffrn_reflns_limit_l_max 27
_diffrn_reflns_limit_l_min -27
_diffrn_reflns_number 22661
_diffrn_reflns_theta_full 25.00
_diffrn_reflns_theta_max 25.00
_diffrn_reflns_theta_min 1.93
_exptl_absorpt_coefficient_mu 0.993
_exptl_absorpt_correction_type none
_exptl_crystal_colour blue
_exptl_crystal_density_diffrn 1.546
_exptl_crystal_density_meas 0
_exptl_crystal_density_method 'not measured'
_exptl_crystal_description plate
_exptl_crystal_F_000 2552
_exptl_crystal_size_max 0.40
_exptl_crystal_size_mid 0.30
_exptl_crystal_size_min 0.08
_refine_diff_density_max 1.038
_refine_diff_density_min -0.461
_refine_diff_density_rms 0.074
_refine_ls_extinction_method none
_refine_ls_goodness_of_fit_ref 1.049
_refine_ls_hydrogen_treatment mixed
_refine_ls_matrix_type full
_refine_ls_number_parameters 343
_refine_ls_number_reflns 4613
_refine_ls_number_restraints 0
_refine_ls_restrained_S_all 1.049
_refine_ls_R_factor_all 0.0712
_refine_ls_R_factor_gt 0.0542
_refine_ls_shift/su_max 0.059
_refine_ls_shift/su_mean 0.002
_refine_ls_structure_factor_coef Fsqd
_refine_ls_weighting_details 'calc w=1/[\s^2^(Fo^2^)+(0.0650P)^2^+8.0000P] where P=(Fo^2^+2Fc^2^)/3'
_refine_ls_weighting_scheme calc
_refine_ls_wR_factor_gt 0.1303
_refine_ls_wR_factor_ref 0.1398
_reflns_number_gt 3623
_reflns_number_total 4613
_reflns_threshold_expression >2sigma(I)
_cod_data_source_file jm070204rsi20070221_120307.cif
_cod_data_source_block wong109a
_cod_depositor_comments
;
The following automatic conversions were performed:

'_symmetry_cell_setting' value 'Orthorhombic' changed to
'orthorhombic' according to
/home/saulius/struct/CIF-dictionaries/cif_core.dic dictionary named
'cif_core.dic' version 2.4.1 from 2010-06-29.

Automatic conversion script
Id: cif_fix_values 1715 2011-07-08 13:25:40Z adriana 
;
_cod_original_cell_volume 5238.6(15)
_cod_original_sg_symbol_H-M Pbca
_cod_database_code 1505028

loop_
_symmetry_equiv_pos_as_xyz
'x, y, z'
'-x+1/2, -y, z+1/2'
'-x, y+1/2, -z+1/2'
'x+1/2, -y+1/2, -z'
'-x, -y, -z'
'x-1/2, y, -z-1/2'
'x, -y-1/2, z-1/2'
'-x-1/2, y-1/2, z'

loop_
_atom_site_label
_atom_site_type_symbol
_atom_site_fract_x
_atom_site_fract_y
_atom_site_fract_z
_atom_site_U_iso_or_equiv
_atom_site_adp_type
_atom_site_occupancy
_atom_site_symmetry_multiplicity
_atom_site_calc_flag
_atom_site_refinement_flags
Cu1 Cu 0.06938(2) 0.71787(4) 0.11188(2) 0.02887(17) Uani 1 1 d .
Cl1 Cl 0.15863(5) 0.20098(11) 0.22701(5) 0.0452(3) Uani 1 1 d .
O1 O -0.03531(14) 0.8209(3) -0.02021(12) 0.0422(7) Uani 1 1 d .
O2 O -0.00317(13) 0.5561(3) 0.13312(12) 0.0381(7) Uani 1 1 d .
O3 O 0.03464(13) 0.7226(3) 0.03373(12) 0.0365(7) Uani 1 1 d .
O4 O 0.2115(2) 0.1263(5) 0.2214(3) 0.122(2) Uani 1 1 d .
O5 O 0.1362(3) 0.2332(5) 0.1722(2) 0.143(3) Uani 1 1 d .
O6 O 0.11206(17) 0.1291(4) 0.25452(18) 0.0739(11) Uani 1 1 d .
O7 O 0.1730(2) 0.3108(4) 0.25744(18) 0.0748(12) Uani 1 1 d .
O8 O -0.1606(4) 0.7704(13) 0.0171(6) 0.269(6) Uani 1 1 d .
N1 N 0.14955(16) 0.8460(3) 0.09804(16) 0.0404(9) Uani 1 1 d .
N2 N 0.12076(15) 0.5618(3) 0.09145(14) 0.0339(8) Uani 1 1 d .
N3 N 0.01827(15) 0.8760(3) 0.12694(14) 0.0332(8) Uani 1 1 d .
N4 N 0.10100(15) 0.7027(3) 0.19374(14) 0.0323(8) Uani 1 1 d .
N5 N -0.01935(15) 0.3607(3) 0.09802(14) 0.0343(8) Uani 1 1 d .
H5B H 0.0002 0.2997 0.0799 0.041 Uiso 1 1 calc R
C1 C -0.0220(2) 0.8919(4) 0.07519(18) 0.0430(11) Uani 1 1 d .
H1A H -0.0182 0.9791 0.0616 0.052 Uiso 1 1 calc R
H1B H -0.0667 0.8782 0.0865 0.052 Uiso 1 1 calc R
C2 C -0.00632(19) 0.8053(4) 0.02534(17) 0.0335(9) Uani 1 1 d .
C3 C -0.02149(19) 0.8636(4) 0.17940(17) 0.0380(10) Uani 1 1 d .
H3A H -0.0519 0.7947 0.1731 0.046 Uiso 1 1 calc R
H3B H -0.0464 0.9412 0.1840 0.046 Uiso 1 1 calc R
C4 C 0.0135(2) 0.8391(4) 0.23522(18) 0.0387(10) Uani 1 1 d .
H4B H -0.0175 0.8396 0.2674 0.046 Uiso 1 1 calc R
H4C H 0.0435 0.9083 0.2420 0.046 Uiso 1 1 calc R
C5 C 0.0497(2) 0.7174(4) 0.23712(17) 0.0379(10) Uani 1 1 d .
H5C H 0.0684 0.7084 0.2762 0.045 Uiso 1 1 calc R
H5D H 0.0192 0.6483 0.2319 0.045 Uiso 1 1 calc R
C6 C 0.1241(2) 0.5712(4) 0.19791(18) 0.0384(10) Uani 1 1 d .
H6B H 0.0877 0.5146 0.2039 0.046 Uiso 1 1 calc R
H6C H 0.1528 0.5630 0.2316 0.046 Uiso 1 1 calc R
C7 C 0.1585(2) 0.5348(4) 0.14391(19) 0.0412(10) Uani 1 1 d .
H7B H 0.1990 0.5809 0.1419 0.049 Uiso 1 1 calc R
H7C H 0.1683 0.4446 0.1453 0.049 Uiso 1 1 calc R
C8 C 0.1873(2) 0.8170(5) 0.0463(2) 0.0533(13) Uani 1 1 d .
H8A H 0.2243 0.8736 0.0452 0.064 Uiso 1 1 calc R
H8B H 0.1613 0.8345 0.0116 0.064 Uiso 1 1 calc R
C9 C 0.2109(2) 0.6824(5) 0.0430(2) 0.0567(14) Uani 1 1 d .
H9A H 0.2387 0.6751 0.0087 0.068 Uiso 1 1 calc R
H9B H 0.2373 0.6662 0.0775 0.068 Uiso 1 1 calc R
C10 C 0.1616(2) 0.5816(5) 0.0393(2) 0.0464(11) Uani 1 1 d .
H10A H 0.1336 0.6006 0.0061 0.056 Uiso 1 1 calc R
H10B H 0.1833 0.5020 0.0306 0.056 Uiso 1 1 calc R
C11 C 0.1175(2) 0.9662(4) 0.0901(2) 0.0460(11) Uani 1 1 d .
H11A H 0.1014 0.9720 0.0499 0.055 Uiso 1 1 calc R
H11B H 0.1482 1.0346 0.0961 0.055 Uiso 1 1 calc R
C12 C 0.0632(2) 0.9814(4) 0.1317(2) 0.0412(10) Uani 1 1 d .
H12A H 0.0798 0.9859 0.1717 0.049 Uiso 1 1 calc R
H12B H 0.0409 1.0604 0.1233 0.049 Uiso 1 1 calc R
C13 C 0.1520(2) 0.7950(4) 0.2046(2) 0.0439(11) Uani 1 1 d .
H13A H 0.1829 0.7576 0.2318 0.053 Uiso 1 1 calc R
H13B H 0.1332 0.8685 0.2241 0.053 Uiso 1 1 calc R
C14 C 0.1874(2) 0.8394(5) 0.1512(2) 0.0471(11) Uani 1 1 d .
H14A H 0.2049 0.9233 0.1592 0.056 Uiso 1 1 calc R
H14B H 0.2236 0.7826 0.1444 0.056 Uiso 1 1 calc R
C15 C 0.07760(19) 0.4584(4) 0.07685(18) 0.0383(10) Uani 1 1 d .
H15A H 0.0984 0.3788 0.0873 0.046 Uiso 1 1 calc R
H15B H 0.0708 0.4581 0.0345 0.046 Uiso 1 1 calc R
C16 C 0.01456(18) 0.4640(4) 0.10622(16) 0.0314(9) Uani 1 1 d .
C17 C -0.0819(2) 0.3364(4) 0.11449(17) 0.0373(10) Uani 1 1 d .
C18 C -0.1047(2) 0.2179(5) 0.1018(2) 0.0528(13) Uani 1 1 d .
H18A H -0.0783 0.1598 0.0824 0.063 Uiso 1 1 calc R
C19 C -0.1644(3) 0.1845(6) 0.1168(2) 0.0686(17) Uani 1 1 d .
H19A H -0.1796 0.1030 0.1087 0.082 Uiso 1 1 calc R
C20 C -0.2022(3) 0.2700(7) 0.1438(2) 0.0749(19) Uani 1 1 d .
H20A H -0.2440 0.2476 0.1546 0.090 Uiso 1 1 calc R
C21 C -0.1804(2) 0.3873(6) 0.1555(2) 0.0621(15) Uani 1 1 d .
H21A H -0.2076 0.4460 0.1736 0.074 Uiso 1 1 calc R
C22 C -0.1199(2) 0.4211(5) 0.14137(18) 0.0458(11) Uani 1 1 d .
H22A H -0.1046 0.5022 0.1502 0.055 Uiso 1 1 calc R
C23 C -0.1537(5) 0.6928(12) 0.0663(5) 0.157(5) Uani 1 1 d .

loop_
_atom_site_aniso_label
_atom_site_aniso_U_11
_atom_site_aniso_U_22
_atom_site_aniso_U_33
_atom_site_aniso_U_23
_atom_site_aniso_U_13
_atom_site_aniso_U_12
Cu1 0.0336(3) 0.0240(3) 0.0290(3) 0.0025(2) -0.00016(19) 0.0043(2)
Cl1 0.0492(6) 0.0355(6) 0.0510(7) 0.0029(5) 0.0059(5) -0.0076(5)
O1 0.0539(18) 0.0361(17) 0.0364(16) -0.0046(14) -0.0138(14) 0.0077(14)
O2 0.0424(16) 0.0291(16) 0.0428(16) -0.0098(14) 0.0051(13) 0.0006(13)
O3 0.0441(16) 0.0329(16) 0.0324(15) -0.0036(13) -0.0022(12) 0.0125(14)
O4 0.061(3) 0.076(3) 0.230(7) -0.041(4) 0.047(3) -0.001(2)
O5 0.267(7) 0.086(4) 0.076(3) 0.043(3) -0.071(4) -0.096(4)
O6 0.072(2) 0.062(3) 0.088(3) 0.013(2) 0.026(2) -0.013(2)
O7 0.097(3) 0.044(2) 0.083(3) -0.013(2) -0.023(2) -0.001(2)
O8 0.100(5) 0.376(16) 0.330(15) 0.126(12) -0.033(7) 0.015(7)
N1 0.0406(19) 0.034(2) 0.047(2) 0.0092(18) 0.0041(16) -0.0046(16)
N2 0.0330(17) 0.0302(19) 0.0386(18) -0.0001(16) 0.0023(14) 0.0070(15)
N3 0.0404(18) 0.0296(19) 0.0295(17) -0.0016(15) -0.0036(14) 0.0050(15)
N4 0.0383(18) 0.0261(18) 0.0326(18) 0.0030(15) -0.0035(14) -0.0004(15)
N5 0.0432(19) 0.0260(19) 0.0336(18) -0.0057(15) -0.0006(15) 0.0038(16)
C1 0.054(3) 0.039(3) 0.036(2) -0.002(2) -0.0095(19) 0.016(2)
C2 0.040(2) 0.029(2) 0.031(2) 0.0003(18) -0.0003(17) -0.0010(18)
C3 0.043(2) 0.037(2) 0.035(2) -0.008(2) 0.0013(17) 0.007(2)
C4 0.047(2) 0.035(2) 0.033(2) -0.003(2) 0.0003(18) 0.000(2)
C5 0.048(2) 0.038(3) 0.028(2) 0.001(2) -0.0031(18) -0.001(2)
C6 0.048(2) 0.030(2) 0.037(2) 0.0069(19) -0.0087(19) 0.003(2)
C7 0.040(2) 0.031(2) 0.053(3) 0.005(2) -0.009(2) 0.0087(19)
C8 0.049(3) 0.049(3) 0.061(3) 0.012(3) 0.014(2) -0.007(2)
C9 0.044(3) 0.058(3) 0.068(3) 0.008(3) 0.020(2) 0.005(2)
C10 0.046(2) 0.047(3) 0.046(3) 0.002(2) 0.013(2) 0.013(2)
C11 0.056(3) 0.028(2) 0.054(3) 0.013(2) 0.002(2) -0.003(2)
C12 0.055(3) 0.022(2) 0.046(2) 0.005(2) -0.001(2) 0.001(2)
C13 0.043(2) 0.036(3) 0.053(3) 0.001(2) -0.015(2) -0.002(2)
C14 0.039(2) 0.039(3) 0.064(3) 0.003(2) -0.006(2) -0.008(2)
C15 0.045(2) 0.032(2) 0.039(2) -0.0045(19) 0.0012(19) 0.0048(19)
C16 0.041(2) 0.029(2) 0.025(2) 0.0028(18) -0.0052(16) 0.0022(18)
C17 0.051(3) 0.036(2) 0.025(2) -0.0041(19) -0.0015(18) -0.006(2)
C18 0.068(3) 0.047(3) 0.043(3) -0.008(2) 0.004(2) -0.015(3)
C19 0.083(4) 0.074(4) 0.049(3) -0.010(3) 0.007(3) -0.039(3)
C20 0.066(3) 0.110(6) 0.048(3) -0.020(3) 0.010(3) -0.044(4)
C21 0.053(3) 0.089(4) 0.045(3) -0.018(3) 0.006(2) -0.009(3)
C22 0.048(3) 0.054(3) 0.035(2) -0.005(2) -0.001(2) -0.004(2)
C23 0.141(8) 0.214(13) 0.115(8) 0.077(8) 0.002(6) -0.033(8)

loop_
_atom_type_symbol
_atom_type_description
_atom_type_scat_dispersion_real
_atom_type_scat_dispersion_imag
_atom_type_scat_source
C C 0.0033 0.0016 'International Tables Vol C Tables 4.2.6.8 and 6.1.1.4'
H H 0.0000 0.0000 'International Tables Vol C Tables 4.2.6.8 and 6.1.1.4'
N N 0.0061 0.0033 'International Tables Vol C Tables 4.2.6.8 and 6.1.1.4'
O O 0.0106 0.0060 'International Tables Vol C Tables 4.2.6.8 and 6.1.1.4'
Cl Cl 0.1484 0.1585 'International Tables Vol C Tables 4.2.6.8 and 6.1.1.4'
Cu Cu 0.3201 1.2651 'International Tables Vol C Tables 4.2.6.8 and 6.1.1.4'

loop_
_geom_angle_atom_site_label_1
_geom_angle_atom_site_label_2
_geom_angle_atom_site_label_3
_geom_angle
O3 Cu1 N4 175.88(13)
O3 Cu1 N3 86.40(12)
N4 Cu1 N3 94.75(13)
O3 Cu1 N2 90.42(12)
N4 Cu1 N2 88.54(13)
N3 Cu1 N2 176.47(13)
O3 Cu1 N1 97.98(13)
N4 Cu1 N1 86.08(13)
N3 Cu1 N1 85.03(14)
N2 Cu1 N1 93.91(13)
O3 Cu1 O2 88.12(11)
N4 Cu1 O2 87.76(12)
N3 Cu1 O2 103.36(12)
N2 Cu1 O2 78.03(12)
N1 Cu1 O2 169.98(12)
O4 Cl1 O5 109.4(4)
O4 Cl1 O6 107.0(3)
O5 Cl1 O6 108.0(3)
O4 Cl1 O7 111.0(3)
O5 Cl1 O7 108.7(3)
O6 Cl1 O7 112.7(3)
C16 O2 Cu1 106.7(2)
C2 O3 Cu1 114.9(3)
C14 N1 C11 113.5(4)
C14 N1 C8 112.0(4)
C11 N1 C8 109.5(4)
C14 N1 Cu1 105.5(3)
C11 N1 Cu1 102.2(2)
C8 N1 Cu1 113.8(3)
C15 N2 C7 111.9(3)
C15 N2 C10 106.2(3)
C7 N2 C10 112.1(3)
C15 N2 Cu1 109.8(2)
C7 N2 Cu1 104.9(2)
C10 N2 Cu1 112.0(3)
C1 N3 C3 110.2(3)
C1 N3 C12 110.0(3)
C3 N3 C12 111.9(3)
C1 N3 Cu1 105.2(2)
C3 N3 Cu1 111.4(3)
C12 N3 Cu1 107.9(2)
C5 N4 C13 110.1(3)
C5 N4 C6 107.2(3)
C13 N4 C6 112.4(3)
C5 N4 Cu1 112.5(2)
C13 N4 Cu1 110.3(3)
C6 N4 Cu1 104.2(2)
C16 N5 C17 128.6(4)
N3 C1 C2 114.7(3)
O1 C2 O3 124.9(4)
O1 C2 C1 117.3(4)
O3 C2 C1 117.8(3)
N3 C3 C4 116.0(3)
C3 C4 C5 115.0(3)
N4 C5 C4 116.2(3)
N4 C6 C7 110.5(3)
N2 C7 C6 111.7(3)
N1 C8 C9 114.6(4)
C10 C9 C8 117.1(4)
N2 C10 C9 117.2(4)
N1 C11 C12 111.5(3)
N3 C12 C11 111.1(4)
N4 C13 C14 115.4(4)
N1 C14 C13 115.2(3)
N2 C15 C16 114.6(3)
O2 C16 N5 125.3(4)
O2 C16 C15 122.3(4)
N5 C16 C15 112.4(4)
C22 C17 C18 120.1(4)
C22 C17 N5 123.8(4)
C18 C17 N5 116.1(4)
C19 C18 C17 120.7(5)
C18 C19 C20 118.9(5)
C19 C20 C21 120.7(5)
C20 C21 C22 120.8(5)
C17 C22 C21 118.8(5)

loop_
_geom_bond_atom_site_label_1
_geom_bond_atom_site_label_2
_geom_bond_distance
Cu1 O3 1.950(3)
Cu1 N4 2.013(3)
Cu1 N3 2.041(3)
Cu1 N2 2.050(3)
Cu1 N1 2.205(3)
Cu1 O2 2.367(3)
Cl1 O4 1.380(4)
Cl1 O5 1.396(5)
Cl1 O6 1.403(4)
Cl1 O7 1.405(4)
O1 C2 1.229(5)
O2 C16 1.226(5)
O3 C2 1.255(5)
O8 C23 1.417(13)
N1 C14 1.468(6)
N1 C11 1.468(5)
N1 C8 1.471(6)
N2 C15 1.475(5)
N2 C7 1.480(5)
N2 C10 1.496(5)
N3 C1 1.478(5)
N3 C3 1.481(5)
N3 C12 1.480(5)
N4 C5 1.485(5)
N4 C13 1.485(5)
N4 C6 1.495(5)
N5 C16 1.334(5)
N5 C17 1.400(5)
C1 C2 1.516(6)
C3 C4 1.509(6)
C4 C5 1.513(6)
C6 C7 1.496(6)
C8 C9 1.530(7)
C9 C10 1.505(7)
C11 C12 1.504(6)
C13 C14 1.521(6)
C15 C16 1.496(5)
C17 C22 1.362(6)
C17 C18 1.391(6)
C18 C19 1.355(7)
C19 C20 1.367(9)
C20 C21 1.367(8)
C21 C22 1.369(6)
